data_7101270
loop_
_publ_author_name
'Simon Clarke'
'Oliver J. Rutt'
'Gareth R. Williams'

_publ_section_title
;
Reversible lithium insertion and copper extrusion in
layered oxysulfides
;
_journal_issue 27
_journal_name_full 'Chemical Communications'
_journal_paper_doi 10.1039/b605105g
_journal_year 2006
_chemical_formula_sum V
_chemical_formula_weight 50.94
_space_group_IT_number 229
_symmetry_cell_setting cubic
_symmetry_space_group_name_Hall '-I 4 2 3'
_symmetry_space_group_name_H-M 'I m -3 m'
_cell_angle_alpha 90.0
_cell_angle_beta 90.0
_cell_angle_gamma 90.0
_cell_formula_units_Z 2
_cell_length_a 3.02658(28)
_cell_length_b 3.02658
_cell_length_c 3.02658
_cell_volume 27.724(8)
_diffrn_radiation_probe neutron
_exptl_absorpt_process_details
; GSAS Absorption/surface roughness correction: function number 0
Debye-Scherrer absorption correction
Term (= MU.r/wave) = 0.11605
Correction is refined.
;
_pd_block_id 2006-04-06T17:23|OJR161_2LI_phase3|Simon_Clarke||
_pd_instr_location ' ?'
_pd_meas_number_of_points 5368
_pd_phase_name 'from U:/Oliver/Part II/GSAS/OJR58_real2/I4MMM_SJC.EXP'
_pd_proc_info_excluded_regions ' ?'
_pd_proc_ls_background_function
; GSAS Background function number 1 with 10 terms.
Shifted Chebyshev function of 1st kind
1: 8.06424 2: -2.11058 3: 0.510905 4: -0.416448
5: 0.402569 6: -0.327386 7: 0.249935 8: -2.429570E-02
9: 2.393500E-0210: 7.557630E-02
;
_pd_proc_ls_prof_R_factor 0.0265
_pd_proc_ls_prof_wR_expected 0.0084
_pd_proc_ls_prof_wR_factor 0.0142
_pd_proc_number_of_points 5368
_pd_spec_mounting ' ?'
_refine_ls_R_Fsqd_factor 0.06959
_reflns_d_resolution_high 0.483
_reflns_d_resolution_low 5.898
_reflns_limit_h_max 8
_reflns_limit_h_min 0
_reflns_limit_k_max 6
_reflns_limit_k_min 0
_reflns_limit_l_max 25
_reflns_limit_l_min 0
_reflns_number_total 660
_cod_data_source_file b605105g.txt
_cod_original_sg_symbol_H-M 'I m 3 m'
_cod_database_code 7101270

loop_
_symmetry_equiv_pos_site_id
_symmetry_equiv_pos_as_xyz
1 +x,+y,+z
2 +z,+x,+y
3 +y,+z,+x
4 +x,+y,-z
5 -z,+x,+y
6 +y,-z,+x
7 -z,+x,-y
8 -y,-z,+x
9 +y,-z,-x
10 -x,+y,-z
11 -z,-x,+y
12 +x,-y,-z
13 +y,+x,+z
14 +z,+y,+x
15 +x,+z,+y
16 +y,+x,-z
17 -z,+y,+x
18 +x,-z,+y
19 -z,+y,-x
20 -x,-z,+y
21 +x,-z,-y
22 -y,+x,-z
23 -z,-y,+x
24 +y,-x,-z
-1 -x,-y,-z
-2 -z,-x,-y
-3 -y,-z,-x
-4 -x,-y,+z
-5 +z,-x,-y
-6 -y,+z,-x
-7 +z,-x,+y
-8 +y,+z,-x
-9 -y,+z,+x
-10 +x,-y,+z
-11 +z,+x,-y
-12 -x,+y,+z
-13 -y,-x,-z
-14 -z,-y,-x
-15 -x,-z,-y
-16 -y,-x,+z
-17 +z,-y,-x
-18 -x,+z,-y
-19 +z,-y,+x
-20 +x,+z,-y
-21 -x,+z,+y
-22 +y,-x,+z
-23 +z,+y,-x
-24 -y,+x,+z
101 +x+1/2,+y+1/2,+z+1/2
102 +z+1/2,+x+1/2,+y+1/2
103 +y+1/2,+z+1/2,+x+1/2
104 +x+1/2,+y+1/2,-z+1/2
105 -z+1/2,+x+1/2,+y+1/2
106 +y+1/2,-z+1/2,+x+1/2
107 -z+1/2,+x+1/2,-y+1/2
108 -y+1/2,-z+1/2,+x+1/2
109 +y+1/2,-z+1/2,-x+1/2
110 -x+1/2,+y+1/2,-z+1/2
111 -z+1/2,-x+1/2,+y+1/2
112 +x+1/2,-y+1/2,-z+1/2
113 +y+1/2,+x+1/2,+z+1/2
114 +z+1/2,+y+1/2,+x+1/2
115 +x+1/2,+z+1/2,+y+1/2
116 +y+1/2,+x+1/2,-z+1/2
117 -z+1/2,+y+1/2,+x+1/2
118 +x+1/2,-z+1/2,+y+1/2
119 -z+1/2,+y+1/2,-x+1/2
120 -x+1/2,-z+1/2,+y+1/2
121 +x+1/2,-z+1/2,-y+1/2
122 -y+1/2,+x+1/2,-z+1/2
123 -z+1/2,-y+1/2,+x+1/2
124 +y+1/2,-x+1/2,-z+1/2
-101 -x+1/2,-y+1/2,-z+1/2
-102 -z+1/2,-x+1/2,-y+1/2
-103 -y+1/2,-z+1/2,-x+1/2
-104 -x+1/2,-y+1/2,+z+1/2
-105 +z+1/2,-x+1/2,-y+1/2
-106 -y+1/2,+z+1/2,-x+1/2
-107 +z+1/2,-x+1/2,+y+1/2
-108 +y+1/2,+z+1/2,-x+1/2
-109 -y+1/2,+z+1/2,+x+1/2
-110 +x+1/2,-y+1/2,+z+1/2
-111 +z+1/2,+x+1/2,-y+1/2
-112 -x+1/2,+y+1/2,+z+1/2
-113 -y+1/2,-x+1/2,-z+1/2
-114 -z+1/2,-y+1/2,-x+1/2
-115 -x+1/2,-z+1/2,-y+1/2
-116 -y+1/2,-x+1/2,+z+1/2
-117 +z+1/2,-y+1/2,-x+1/2
-118 -x+1/2,+z+1/2,-y+1/2
-119 +z+1/2,-y+1/2,+x+1/2
-120 +x+1/2,+z+1/2,-y+1/2
-121 -x+1/2,+z+1/2,+y+1/2
-122 +y+1/2,-x+1/2,+z+1/2
-123 +z+1/2,+y+1/2,-x+1/2
-124 -y+1/2,+x+1/2,+z+1/2

loop_
_atom_site_type_symbol
_atom_site_label
_atom_site_fract_x
_atom_site_fract_y
_atom_site_fract_z
_atom_site_occupancy
_atom_site_thermal_displace_type
_atom_site_U_iso_or_equiv
_atom_site_symmetry_multiplicity
V V1 0.0 0.0 0.0 1.0 Uiso 0.0065(7) 2

loop_
_atom_type_symbol
_atom_type_number_in_cell
V_ 2.0

loop_
_pd_block_diffractogram_id
2006-04-06T17:23|OJR161_2LI_H_01|Simon_Clarke|POLARIS_35_degrees
2006-04-06T17:23|OJR161_2LI_H_02|Simon_Clarke|POLARIS_145_degrees
2006-04-06T17:23|OJR161_2LI_H_03|Simon_Clarke|POLARIS_90_degrees

loop_
_cod_related_entry_id
_cod_related_entry_database
_cod_related_entry_code
1 ChemSpider 22426
